data_1543322
loop_
_publ_author_name
'Quan, Yangjian'
'Tang, Cen'
'Xie, Zuowei'

_publ_section_title
;
 Palladium catalyzed regioselective B--C(sp) coupling via direct cage B--H
 activation: synthesis of B(4)-alkynylated o-carboranes
;
_journal_issue 9
_journal_name_full 'Chem. Sci.'
_journal_page_first 5838
_journal_paper_doi 10.1039/C6SC00901H
_journal_volume 7
_journal_year 2016
_chemical_formula_sum 'C10 H26 B20'
_chemical_formula_weight 362.51
_space_group_crystal_system monoclinic
_space_group_IT_number 14
_space_group_name_Hall '-P 2yn'
_space_group_name_H-M_alt 'P 1 21/n 1'
_symmetry_space_group_name_Hall '-P 2yn'
_symmetry_space_group_name_H-M 'P 1 21/n 1'
_atom_sites_solution_hydrogens geom
_audit_creation_method SHELXL-2014/6
_audit_update_record
;
2016-02-26 deposited with the CCDC.
2016-05-13 downloaded from the CCDC.
;
_cell_angle_alpha 90
_cell_angle_beta 91.186(7)
_cell_angle_gamma 90
_cell_formula_units_Z 2
_cell_length_a 6.8180(7)
_cell_length_b 13.8572(13)
_cell_length_c 11.6193(12)
_cell_measurement_reflns_used 1083
_cell_measurement_temperature 296(2)
_cell_measurement_theta_max 15
_cell_measurement_theta_min 15
_cell_volume 1097.54(19)
_computing_cell_refinement 'BRUKER KAPPA APEXII DUO DIFFRACTOMETER'
_computing_data_collection 'BRUKER KAPPA APEXII DUO DIFFRACTOMETER'
_computing_data_reduction 'BRUKER KAPPA APEXII DUO DIFFRACTOMETER'
_computing_molecular_graphics 'BRUKER SHELXTL'
_computing_publication_material 'BRUKER SHELXTL'
_computing_structure_refinement 'SHELXL-2014/6 (Sheldrick, 2014)'
_diffrn_ambient_temperature 296(2)
_diffrn_measured_fraction_theta_full 0.991
_diffrn_measured_fraction_theta_max 0.991
_diffrn_measurement_device_type 'BRUKER KAPPA APEXII DUO DIFFRACTOMETER'
_diffrn_measurement_method 'PHI & OMEGA SCAN'
_diffrn_radiation_type MoK\a
_diffrn_radiation_wavelength 0.71073
_diffrn_reflns_av_R_equivalents 0.1551
_diffrn_reflns_av_unetI/netI 0.1032
_diffrn_reflns_Laue_measured_fraction_full 0.991
_diffrn_reflns_Laue_measured_fraction_max 0.991
_diffrn_reflns_limit_h_max 8
_diffrn_reflns_limit_h_min -7
_diffrn_reflns_limit_k_max 16
_diffrn_reflns_limit_k_min -16
_diffrn_reflns_limit_l_max 13
_diffrn_reflns_limit_l_min -13
_diffrn_reflns_number 17131
_diffrn_reflns_point_group_measured_fraction_full 0.991
_diffrn_reflns_point_group_measured_fraction_max 0.991
_diffrn_reflns_theta_full 25.242
_diffrn_reflns_theta_max 25.250
_diffrn_reflns_theta_min 2.288
_exptl_absorpt_coefficient_mu 0.048
_exptl_absorpt_correction_T_max 0.7456
_exptl_absorpt_correction_T_min 0.5740
_exptl_absorpt_correction_type multi-scan
_exptl_crystal_colour colourless
_exptl_crystal_density_diffrn 1.097
_exptl_crystal_description block
_exptl_crystal_F_000 372
_exptl_crystal_size_max 0.500
_exptl_crystal_size_mid 0.400
_exptl_crystal_size_min 0.300
_refine_diff_density_max 0.372
_refine_diff_density_min -0.292
_refine_diff_density_rms 0.062
_refine_ls_extinction_method none
_refine_ls_goodness_of_fit_ref 1.050
_refine_ls_hydrogen_treatment constr
_refine_ls_matrix_type full
_refine_ls_number_parameters 136
_refine_ls_number_reflns 1973
_refine_ls_number_restraints 0
_refine_ls_restrained_S_all 1.050
_refine_ls_R_factor_all 0.1478
_refine_ls_R_factor_gt 0.0838
_refine_ls_shift/su_max 0.004
_refine_ls_shift/su_mean 0.001
_refine_ls_structure_factor_coef Fsqd
_refine_ls_weighting_details 'w=1/[\s^2^(Fo^2^)+(0.1684P)^2^] where P=(Fo^2^+2Fc^2^)/3'
_refine_ls_weighting_scheme calc
_refine_ls_wR_factor_gt 0.2401
_refine_ls_wR_factor_ref 0.2737
_reflns_Friedel_coverage 0.000
_reflns_number_gt 1073
_reflns_number_total 1973
_reflns_threshold_expression 'I > 2\s(I)'
_cod_data_source_file c6sc00901h2.cif
_cod_data_source_block 6a
_cod_depositor_comments 'Adding full bibliography for 1543321--1543322.cif.'
_cod_database_code 1543322
_shelx_space_group_comment
;
The symmetry employed for this shelxl refinement is uniquely defined
by the following loop, which should always be used as a source of
symmetry information in preference to the above space-group names.
They are only intended as comments.
;
_shelx_estimated_absorpt_t_min 0.976
_shelx_estimated_absorpt_t_max 0.986
_shelxl_version_number 2014/6

loop_
_space_group_symop_operation_xyz
'x, y, z'
'-x+1/2, y+1/2, -z+1/2'
'-x, -y, -z'
'x-1/2, -y-1/2, z-1/2'

loop_
_atom_site_label
_atom_site_type_symbol
_atom_site_fract_x
_atom_site_fract_y
_atom_site_fract_z
_atom_site_U_iso_or_equiv
_atom_site_adp_type
_atom_site_occupancy
_atom_site_site_symmetry_order
_atom_site_calc_flag
_atom_site_refinement_flags_posn
_atom_site_refinement_flags_adp
B3 B 0.1258(5) 0.7543(2) 0.2729(3) 0.0341(9) Uani 1 1 d . .
H3 H 0.1539 0.7826 0.3602 0.041 Uiso 1 1 calc R U
B4 B 0.0545(5) 0.6350(3) 0.2568(3) 0.0399(10) Uani 1 1 d . .
B5 B -0.1017(6) 0.6339(3) 0.1337(3) 0.0473(11) Uani 1 1 d . .
H5 H -0.2215 0.5811 0.1247 0.057 Uiso 1 1 calc R U
B6 B -0.1269(6) 0.7542(3) 0.0828(4) 0.0503(11) Uani 1 1 d . .
H6 H -0.2634 0.7804 0.0415 0.060 Uiso 1 1 calc R U
B7 B 0.2667(6) 0.7954(3) 0.1620(3) 0.0502(11) Uani 1 1 d . .
H7 H 0.3856 0.8485 0.1725 0.060 Uiso 1 1 calc R U
B8 B 0.2913(5) 0.6761(3) 0.2143(3) 0.0457(10) Uani 1 1 d . .
H8 H 0.4264 0.6514 0.2586 0.055 Uiso 1 1 calc R U
B9 B 0.1471(5) 0.5998(3) 0.1213(3) 0.0466(11) Uani 1 1 d . .
H9 H 0.1897 0.5248 0.1036 0.056 Uiso 1 1 calc R U
B10 B 0.0348(6) 0.6739(3) 0.0139(3) 0.0511(11) Uani 1 1 d . .
H10 H 0.0037 0.6473 -0.0738 0.061 Uiso 1 1 calc R U
B11 B 0.1105(6) 0.7944(3) 0.0397(3) 0.0528(12) Uani 1 1 d . .
H11 H 0.1283 0.8469 -0.0303 0.063 Uiso 1 1 calc R U
B12 B 0.2776(6) 0.6991(3) 0.0637(3) 0.0536(12) Uani 1 1 d . .
H12 H 0.4050 0.6882 0.0086 0.064 Uiso 1 1 calc R U
C1 C -0.1074(6) 0.7306(3) 0.2287(3) 0.0612(11) Uani 1 1 d . .
H1 H -0.2340 0.7426 0.2840 0.073 Uiso 1 1 calc R U
C2 C 0.0225(5) 0.8223(2) 0.1713(3) 0.0453(9) Uani 1 1 d . .
C11 C -0.0385(7) 0.9231(3) 0.2031(4) 0.0756(13) Uani 1 1 d . .
H11A H -0.0959 0.9545 0.1368 0.113 Uiso 1 1 calc R U
H11B H -0.1328 0.9203 0.2632 0.113 Uiso 1 1 calc R U
H11C H 0.0745 0.9589 0.2294 0.113 Uiso 1 1 calc R U
C12 C 0.0310(5) 0.5746(2) 0.3655(3) 0.0457(9) Uani 1 1 d . .
C13 C 0.0114(4) 0.5272(2) 0.4511(3) 0.0420(9) Uani 1 1 d . .

loop_
_atom_site_aniso_label
_atom_site_aniso_U_11
_atom_site_aniso_U_22
_atom_site_aniso_U_33
_atom_site_aniso_U_23
_atom_site_aniso_U_13
_atom_site_aniso_U_12
B3 0.0346(19) 0.036(2) 0.0317(19) 0.0063(15) -0.0036(15) -0.0025(15)
B4 0.040(2) 0.042(2) 0.038(2) 0.0037(17) 0.0023(16) -0.0038(17)
B5 0.044(2) 0.050(2) 0.048(2) 0.0013(19) 0.0014(18) -0.0172(18)
B6 0.041(2) 0.059(3) 0.051(2) 0.007(2) -0.0087(18) -0.0076(18)
B7 0.038(2) 0.058(3) 0.054(2) 0.018(2) -0.0036(18) -0.0124(18)
B8 0.033(2) 0.057(3) 0.047(2) 0.0066(19) 0.0022(17) -0.0004(17)
B9 0.047(2) 0.049(2) 0.044(2) 0.0008(19) 0.0041(18) 0.0002(17)
B10 0.052(3) 0.066(3) 0.036(2) 0.000(2) 0.0005(18) -0.006(2)
B11 0.049(2) 0.069(3) 0.040(2) 0.015(2) 0.0009(18) -0.013(2)
B12 0.044(2) 0.074(3) 0.042(2) 0.006(2) 0.0103(18) -0.007(2)
C1 0.058(2) 0.066(3) 0.059(2) 0.006(2) 0.0069(19) -0.0022(19)
C2 0.042(2) 0.046(2) 0.0473(19) 0.0059(16) -0.0070(15) -0.0054(15)
C11 0.090(3) 0.047(3) 0.088(3) -0.001(2) -0.015(2) 0.010(2)
C12 0.043(2) 0.048(2) 0.047(2) 0.0041(18) 0.0083(15) -0.0039(15)
C13 0.0385(19) 0.045(2) 0.0424(19) 0.0046(16) 0.0056(14) -0.0014(14)

loop_
_atom_type_symbol
_atom_type_description
_atom_type_scat_dispersion_real
_atom_type_scat_dispersion_imag
_atom_type_scat_source
C C 0.0033 0.0016 'International Tables Vol C Tables 4.2.6.8 and 6.1.1.4'
H H 0.0000 0.0000 'International Tables Vol C Tables 4.2.6.8 and 6.1.1.4'
B B 0.0013 0.0007 'International Tables Vol C Tables 4.2.6.8 and 6.1.1.4'

loop_
_geom_angle_atom_site_label_1
_geom_angle_atom_site_label_2
_geom_angle_atom_site_label_3
_geom_angle
_geom_angle_site_symmetry_3
C2 B3 C1 60.7(2) .
C2 B3 B8 110.5(3) .
C1 B3 B8 112.2(3) .
C2 B3 B7 60.9(2) .
C1 B3 B7 111.8(3) .
B8 B3 B7 62.0(2) .
C2 B3 B4 110.6(3) .
C1 B3 B4 61.5(2) .
B8 B3 B4 62.6(2) .
B7 B3 B4 113.3(3) .
C12 B4 B3 117.9(3) .
C12 B4 C1 119.5(3) .
B3 B4 C1 58.2(2) .
C12 B4 B5 126.4(3) .
B3 B4 B5 105.0(3) .
C1 B4 B5 59.2(2) .
C12 B4 B9 128.8(3) .
B3 B4 B9 104.7(2) .
C1 B4 B9 106.1(2) .
B5 B4 B9 59.9(2) .
C12 B4 B8 120.9(3) .
B3 B4 B8 58.3(2) .
C1 B4 B8 106.1(3) .
B5 B4 B8 108.1(2) .
B9 B4 B8 60.3(2) .
C1 B5 B4 60.0(2) .
C1 B5 B9 107.0(3) .
B4 B5 B9 60.3(2) .
C1 B5 B6 59.0(2) .
B4 B5 B6 108.3(3) .
B9 B5 B6 108.1(3) .
C1 B5 B10 106.0(3) .
B4 B5 B10 108.3(2) .
B9 B5 B10 60.1(2) .
B6 B5 B10 59.7(2) .
C2 B6 C1 58.9(2) .
C2 B6 B10 104.5(3) .
C1 B6 B10 106.8(3) .
C2 B6 B5 105.4(3) .
C1 B6 B5 59.4(2) .
B10 B6 B5 60.2(2) .
C2 B6 B11 57.9(2) .
C1 B6 B11 106.3(3) .
B10 B6 B11 59.6(2) .
B5 B6 B11 107.6(3) .
C2 B7 B3 57.72(19) .
C2 B7 B11 58.6(2) .
B3 B7 B11 105.3(3) .
C2 B7 B12 105.1(3) .
B3 B7 B12 105.5(3) .
B11 B7 B12 60.2(2) .
C2 B7 B8 105.5(2) .
B3 B7 B8 58.9(2) .
B11 B7 B8 108.8(3) .
B12 B7 B8 60.6(2) .
B3 B8 B7 59.2(2) .
B3 B8 B12 104.8(3) .
B7 B8 B12 59.5(2) .
B3 B8 B4 59.1(2) .
B7 B8 B4 108.2(3) .
B12 B8 B4 107.4(3) .
B3 B8 B9 104.8(3) .
B7 B8 B9 107.3(3) .
B12 B8 B9 59.7(2) .
B4 B8 B9 59.5(2) .
B5 B9 B4 59.7(2) .
B5 B9 B10 60.2(2) .
B4 B9 B10 107.9(3) .
B5 B9 B12 108.2(3) .
B4 B9 B12 108.1(3) .
B10 B9 B12 60.0(2) .
B5 B9 B8 107.9(3) .
B4 B9 B8 60.2(2) .
B10 B9 B8 107.8(3) .
B12 B9 B8 59.8(2) .
B6 B10 B11 60.8(2) .
B6 B10 B12 108.3(3) .
B11 B10 B12 59.6(2) .
B6 B10 B9 108.0(3) .
B11 B10 B9 107.8(3) .
B12 B10 B9 60.0(2) .
B6 B10 B5 60.0(2) .
B11 B10 B5 108.4(3) .
B12 B10 B5 107.8(3) .
B9 B10 B5 59.7(2) .
C2 B11 B7 59.3(2) .
C2 B11 B12 105.5(3) .
B7 B11 B12 60.0(2) .
C2 B11 B10 105.1(3) .
B7 B11 B10 108.3(3) .
B12 B11 B10 60.4(2) .
C2 B11 B6 58.8(2) .
B7 B11 B6 108.2(3) .
B12 B11 B6 107.9(3) .
B10 B11 B6 59.5(2) .
B7 B12 B11 59.9(2) .
B7 B12 B10 108.0(3) .
B11 B12 B10 60.1(2) .
B7 B12 B9 108.3(3) .
B11 B12 B9 108.2(3) .
B10 B12 B9 60.0(2) .
B7 B12 B8 60.0(2) .
B11 B12 B8 108.1(3) .
B10 B12 B8 108.3(3) .
B9 B12 B8 60.5(2) .
B3 C1 C2 58.6(2) .
B3 C1 B6 108.3(3) .
C2 C1 B6 60.1(2) .
B3 C1 B5 108.0(3) .
C2 C1 B5 108.0(3) .
B6 C1 B5 61.6(2) .
B3 C1 B4 60.3(2) .
C2 C1 B4 108.0(3) .
B6 C1 B4 111.2(3) .
B5 C1 B4 60.9(2) .
C11 C2 B3 117.9(3) .
C11 C2 C1 116.8(3) .
B3 C2 C1 60.7(2) .
C11 C2 B11 122.4(3) .
B3 C2 B11 111.0(3) .
C1 C2 B11 112.4(3) .
C11 C2 B7 119.4(3) .
B3 C2 B7 61.4(2) .
C1 C2 B7 112.3(3) .
B11 C2 B7 62.1(2) .
C11 C2 B6 119.6(3) .
B3 C2 B6 110.6(3) .
C1 C2 B6 60.9(2) .
B11 C2 B6 63.4(2) .
B7 C2 B6 114.1(3) .
C13 C12 B4 179.6(3) .
C12 C13 C13 179.9(5) 3_566

loop_
_geom_bond_atom_site_label_1
_geom_bond_atom_site_label_2
_geom_bond_distance
_geom_bond_site_symmetry_2
B3 C2 1.657(4) .
B3 C1 1.693(5) .
B3 B8 1.715(5) .
B3 B7 1.721(5) .
B3 B4 1.731(5) .
B4 C12 1.527(5) .
B4 C1 1.750(5) .
B4 B5 1.766(5) .
B4 B9 1.777(5) .
B4 B8 1.790(5) .
B5 C1 1.736(5) .
B5 B9 1.770(5) .
B5 B6 1.775(6) .
B5 B10 1.779(5) .
B6 C2 1.715(5) .
B6 C1 1.728(5) .
B6 B10 1.769(6) .
B6 B11 1.793(5) .
B7 C2 1.712(5) .
B7 B11 1.758(6) .
B7 B12 1.759(6) .
B7 B8 1.768(6) .
B8 B12 1.779(5) .
B8 B9 1.791(6) .
B9 B10 1.777(5) .
B9 B12 1.777(5) .
B10 B11 1.771(6) .
B10 B12 1.777(6) .
B11 C2 1.698(5) .
B11 B12 1.763(6) .
C1 C2 1.693(5) .
C2 C11 1.506(5) .
C12 C13 1.201(4) .
C13 C13 1.376(6) 3_566
